data_2241829
loop_
_publ_author_name
'Gantimurova, Ekaterina S.'
'Bunev, Alexander S.'
'Talina, Kristina Yu.'
'Ostapenko, Gennady I.'
'Dorovatovskii, Pavel V.'
'Lobanov, Nikolai N.'
'Khrustalev, Victor N.'

_publ_section_title
;
 Crystal structures of
 <i>N</i>-[(4-phenylthiazol-2-yl)carbamothioyl]benzamide and
 <i>N</i>-{[4-(4-bromophenyl)thiazol-2-yl]carbamothioyl}benzamide from
 synchrotron X-ray diffraction
;
_journal_coeditor_code HB7611
_journal_issue 9
_journal_name_full 'Acta Crystallographica Section E'
_journal_page_first 1343
_journal_page_last 1347
_journal_paper_doi 10.1107/S2056989016013396
_journal_volume 72
_journal_year 2016
_chemical_formula_iupac 'C17 H12 Br N3 O S2'
_chemical_formula_moiety 'C17 H12 Br N3 O S2'
_chemical_formula_sum 'C17 H12 Br N3 O S2'
_chemical_formula_weight 418.33
_chemical_name_systematic
;
<i>N</i>-{[4-(4-Bromophenyl)thiazol-2-yl]carbamothioyl}benzamide
;
_space_group_crystal_system monoclinic
_space_group_IT_number 15
_space_group_name_Hall '-C 2yc'
_space_group_name_H-M_alt 'C 1 2/c 1'
_symmetry_space_group_name_Hall '-C 2yc'
_symmetry_space_group_name_H-M 'C 1 2/c 1'
_atom_sites_solution_hydrogens geom
_atom_sites_solution_primary difmap
_atom_sites_solution_secondary difmap
_audit_creation_method SHELXL-2014/6
_cell_angle_alpha 90
_cell_angle_beta 128.69(3)
_cell_angle_gamma 90
_cell_formula_units_Z 8
_cell_length_a 37.210(7)
_cell_length_b 4.0000(8)
_cell_length_c 28.450(6)
_cell_measurement_reflns_used 500
_cell_measurement_temperature 100(2)
_cell_measurement_theta_max 33.0
_cell_measurement_theta_min 4.0
_cell_volume 3305.2(18)
_computing_cell_refinement
;
<i>i</i>Mosflm (Battye <i>et al.</i>, 2011)
;
_computing_data_collection
;
<i>Automar</i> (MarXperts, 2015)
;
_computing_data_reduction
;
<i>i</i>Mosflm (Battye <i>et al.</i>, 2011)
;
_computing_molecular_graphics
;
SHELXTL (Sheldrick, 2008)
;
_computing_publication_material
;
SHELXTL (Sheldrick, 2008)
;
_computing_structure_refinement
;
SHELXL2014 (Sheldrick, 2015)
;
_computing_structure_solution
;
SHELXS97 (Sheldrick, 2008)
;
_diffrn_ambient_temperature 100(2)
_diffrn_measured_fraction_theta_full 0.965
_diffrn_measured_fraction_theta_max 0.902
_diffrn_measurement_device_type 'MAR CCD'
_diffrn_measurement_method '\f scan'
_diffrn_radiation_type synchrotron
_diffrn_radiation_wavelength 0.96990
_diffrn_reflns_av_R_equivalents 0.0645
_diffrn_reflns_limit_h_max 44
_diffrn_reflns_limit_h_min -44
_diffrn_reflns_limit_k_max 4
_diffrn_reflns_limit_k_min -4
_diffrn_reflns_limit_l_max 32
_diffrn_reflns_limit_l_min -32
_diffrn_reflns_number 13698
_diffrn_reflns_theta_full 35.587
_diffrn_reflns_theta_max 38.417
_diffrn_reflns_theta_min 3.972
_exptl_absorpt_coefficient_mu 1.559
_exptl_absorpt_correction_T_max 0.930
_exptl_absorpt_correction_T_min 0.880
_exptl_absorpt_correction_type multi-scan
_exptl_absorpt_process_details
;
(SCALA; Evans, 2006)
;
_exptl_crystal_colour colourless
_exptl_crystal_density_diffrn 1.681
_exptl_crystal_description prism
_exptl_crystal_F_000 1680
_exptl_crystal_size_max 0.07
_exptl_crystal_size_mid 0.05
_exptl_crystal_size_min 0.03
_refine_diff_density_max 0.622
_refine_diff_density_min -0.778
_refine_ls_extinction_method none
_refine_ls_goodness_of_fit_ref 1.016
_refine_ls_hydrogen_treatment constr
_refine_ls_matrix_type full
_refine_ls_number_parameters 217
_refine_ls_number_reflns 3267
_refine_ls_number_restraints 0
_refine_ls_restrained_S_all 1.016
_refine_ls_R_factor_all 0.0566
_refine_ls_R_factor_gt 0.0402
_refine_ls_shift/su_max 0.002
_refine_ls_shift/su_mean 0.000
_refine_ls_structure_factor_coef Fsqd
_refine_ls_weighting_details 'w=1/[\s^2^(Fo^2^)+(0.02P)^2^] where P=(Fo^2^+2Fc^2^)/3'
_refine_ls_weighting_scheme calc
_refine_ls_wR_factor_gt 0.0835
_refine_ls_wR_factor_ref 0.0920
_reflns_number_gt 2523
_reflns_number_total 3267
_reflns_threshold_expression 'I > 2\s(I)'
_cod_data_source_file hb7611sup1.cif
_cod_data_source_block II
_cod_database_code 2241829
_shelx_space_group_comment
;
The symmetry employed for this shelxl refinement is uniquely defined
by the following loop, which should always be used as a source of
symmetry information in preference to the above space-group names.
They are only intended as comments.
;
_shelx_estimated_absorpt_t_min 0.910
_shelx_estimated_absorpt_t_max 0.960
_shelxl_version_number 2014/6

loop_
_space_group_symop_operation_xyz
'x, y, z'
'-x, y, -z+1/2'
'x+1/2, y+1/2, z'
'-x+1/2, y+1/2, -z+1/2'
'-x, -y, -z'
'x, -y, z-1/2'
'-x+1/2, -y+1/2, -z'
'x+1/2, -y+1/2, z-1/2'

loop_
_atom_site_type_symbol
_atom_site_label
_atom_site_fract_x
_atom_site_fract_y
_atom_site_fract_z
_atom_site_U_iso_or_equiv
_atom_site_adp_type
_atom_site_calc_flag
_atom_site_occupancy
Br Br1 0.66455(2) 0.24056(7) 0.96731(2) 0.02282(14) Uani d 1
S S1 0.67189(2) 0.95707(16) 0.58750(3) 0.02136(19) Uani d 1
S S2 0.70200(2) 0.97423(15) 0.71326(3) 0.01827(18) Uani d 1
O O1 0.55011(6) 0.3045(5) 0.53088(9) 0.0239(5) Uani d 1
N N1 0.62216(7) 0.6652(5) 0.61537(10) 0.0176(5) Uani d 1
H H1 0.5969 0.5551 0.6017 0.021 Uiso calc 1
N N2 0.59498(7) 0.6073(5) 0.51692(9) 0.0194(5) Uani d 1
H H2 0.5969 0.6736 0.4890 0.023 Uiso calc 1
N N3 0.64079(7) 0.6390(5) 0.71031(9) 0.0178(5) Uani d 1
C C1 0.62849(9) 0.7359(6) 0.57480(13) 0.0183(7) Uani d 1
C C2 0.65111(9) 0.7460(6) 0.67684(13) 0.0173(6) Uani d 1
C C3 0.67476(9) 0.7355(6) 0.76996(13) 0.0167(6) Uani d 1
C C4 0.70985(8) 0.9180(6) 0.77919(12) 0.0197(6) Uani d 1
H H4 0.7353 1.0029 0.8172 0.024 Uiso calc 1
C C5 0.67149(8) 0.6265(6) 0.81672(11) 0.0175(6) Uani d 1
C C6 0.71033(9) 0.6346(7) 0.87798(12) 0.0213(6) Uani d 1
H H6 0.7387 0.7176 0.8894 0.026 Uiso calc 1
C C7 0.70779(8) 0.5233(6) 0.92191(12) 0.0219(7) Uani d 1
H H7 0.7343 0.5286 0.9631 0.026 Uiso calc 1
C C8 0.66619(8) 0.4035(6) 0.90546(12) 0.0193(6) Uani d 1
C C9 0.62698(9) 0.3949(7) 0.84512(12) 0.0223(6) Uani d 1
H H9 0.5986 0.3141 0.8340 0.027 Uiso calc 1
C C10 0.63006(9) 0.5062(6) 0.80154(12) 0.0216(6) Uani d 1
H H10 0.6034 0.5006 0.7604 0.026 Uiso calc 1
C C11 0.55924(8) 0.3889(6) 0.49790(12) 0.0187(6) Uani d 1
C C12 0.53267(9) 0.2627(6) 0.43455(13) 0.0184(7) Uani d 1
C C13 0.48960(8) 0.1152(7) 0.40853(12) 0.0216(6) Uani d 1
H H13 0.4785 0.1002 0.4308 0.026 Uiso calc 1
C C14 0.46331(9) -0.0089(6) 0.34991(12) 0.0239(7) Uani d 1
H H14 0.4341 -0.1062 0.3321 0.029 Uiso calc 1
C C15 0.47950(9) 0.0089(6) 0.31750(13) 0.0253(7) Uani d 1
H H15 0.4613 -0.0754 0.2775 0.030 Uiso calc 1
C C16 0.52255(9) 0.1505(7) 0.34332(13) 0.0262(7) Uani d 1
H H16 0.5337 0.1612 0.3210 0.031 Uiso calc 1
C C17 0.54912(9) 0.2757(6) 0.40176(13) 0.0225(7) Uani d 1
H H17 0.5785 0.3702 0.4194 0.027 Uiso calc 1

loop_
_atom_site_aniso_label
_atom_site_aniso_U_11
_atom_site_aniso_U_22
_atom_site_aniso_U_33
_atom_site_aniso_U_12
_atom_site_aniso_U_13
_atom_site_aniso_U_23
Br1 0.0213(2) 0.0297(2) 0.0189(2) 0.00396(11) 0.01329(17) 0.00383(11)
S1 0.0214(3) 0.0250(3) 0.0184(4) -0.0048(3) 0.0128(3) -0.0023(3)
S2 0.0148(3) 0.0215(3) 0.0161(4) -0.0005(2) 0.0085(3) -0.0005(2)
O1 0.0196(10) 0.0343(11) 0.0182(11) -0.0039(8) 0.0119(9) 0.0011(8)
N1 0.0130(10) 0.0241(11) 0.0136(12) -0.0010(8) 0.0073(10) 0.0011(9)
N2 0.0181(10) 0.0249(12) 0.0119(11) -0.0010(9) 0.0078(9) 0.0018(9)
N3 0.0145(10) 0.0206(11) 0.0136(11) 0.0014(9) 0.0066(9) 0.0006(9)
C1 0.0154(13) 0.0199(13) 0.0149(15) 0.0050(9) 0.0072(12) 0.0032(9)
C2 0.0154(13) 0.0217(14) 0.0132(14) 0.0026(9) 0.0082(12) 0.0013(9)
C3 0.0144(13) 0.0169(13) 0.0156(15) 0.0024(9) 0.0079(12) -0.0009(9)
C4 0.0179(12) 0.0214(13) 0.0144(14) 0.0000(10) 0.0075(11) -0.0006(10)
C5 0.0171(12) 0.0196(12) 0.0132(13) 0.0035(10) 0.0083(11) 0.0004(10)
C6 0.0141(12) 0.0292(14) 0.0185(15) 0.0000(11) 0.0091(12) 0.0000(11)
C7 0.0141(12) 0.0308(15) 0.0129(14) 0.0024(10) 0.0046(11) -0.0020(10)
C8 0.0187(12) 0.0231(13) 0.0160(14) 0.0038(10) 0.0108(11) 0.0004(10)
C9 0.0186(13) 0.0268(14) 0.0211(15) -0.0028(11) 0.0122(12) -0.0021(11)
C10 0.0169(12) 0.0291(14) 0.0146(14) 0.0000(10) 0.0078(11) -0.0017(10)
C11 0.0131(12) 0.0221(13) 0.0142(14) 0.0019(10) 0.0054(11) 0.0031(10)
C12 0.0135(13) 0.0212(14) 0.0144(15) 0.0023(9) 0.0057(12) 0.0015(9)
C13 0.0174(13) 0.0244(14) 0.0193(15) 0.0022(11) 0.0097(12) 0.0018(11)
C14 0.0148(13) 0.0256(14) 0.0218(15) -0.0017(10) 0.0068(12) -0.0014(11)
C15 0.0212(13) 0.0269(15) 0.0161(14) 0.0000(10) 0.0059(12) -0.0025(11)
C16 0.0268(15) 0.0312(15) 0.0199(15) -0.0015(12) 0.0142(13) -0.0025(12)
C17 0.0153(13) 0.0269(15) 0.0186(16) -0.0029(10) 0.0073(13) -0.0004(10)

loop_
_atom_type_symbol
_atom_type_description
_atom_type_scat_dispersion_real
_atom_type_scat_dispersion_imag
_atom_type_scat_source
C C 0.0070 0.0030 'International Tables Vol C Tables 4.2.6.8 and 6.1.1.4'
H H 0.0000 0.0000 'International Tables Vol C Tables 4.2.6.8 and 6.1.1.4'
N N 0.0130 0.0070 'International Tables Vol C Tables 4.2.6.8 and 6.1.1.4'
O O 0.0210 0.0120 'International Tables Vol C Tables 4.2.6.8 and 6.1.1.4'
S S 0.1970 0.2290 'International Tables Vol C Tables 4.2.6.8 and 6.1.1.4'
Br Br -2.5110 0.5530 'International Tables Vol C Tables 4.2.6.8 and 6.1.1.4'

loop_
_geom_angle_atom_site_label_1
_geom_angle_atom_site_label_2
_geom_angle_atom_site_label_3
_geom_angle
C4 S2 C2 87.75(14)
C1 N1 C2 127.7(2)
C1 N1 H1 116.1
C2 N1 H1 116.1
C11 N2 C1 128.4(3)
C11 N2 H2 115.8
C1 N2 H2 115.8
C2 N3 C3 110.0(2)
N1 C1 N2 115.3(2)
N1 C1 S1 126.2(2)
N2 C1 S1 118.6(2)
N3 C2 N1 119.2(2)
N3 C2 S2 116.4(2)
N1 C2 S2 124.3(2)
C4 C3 N3 114.3(3)
C4 C3 C5 126.2(2)
N3 C3 C5 119.5(2)
C3 C4 S2 111.6(2)
C3 C4 H4 124.2
S2 C4 H4 124.2
C10 C5 C6 118.1(3)
C10 C5 C3 121.2(2)
C6 C5 C3 120.7(2)
C7 C6 C5 120.9(3)
C7 C6 H6 119.5
C5 C6 H6 119.5
C6 C7 C8 119.7(2)
C6 C7 H7 120.1
C8 C7 H7 120.1
C7 C8 C9 120.7(3)
C7 C8 Br1 118.4(2)
C9 C8 Br1 120.9(2)
C10 C9 C8 119.0(3)
C10 C9 H9 120.5
C8 C9 H9 120.5
C9 C10 C5 121.6(2)
C9 C10 H10 119.2
C5 C10 H10 119.2
O1 C11 N2 122.0(3)
O1 C11 C12 122.4(2)
N2 C11 C12 115.6(3)
C17 C12 C13 119.6(3)
C17 C12 C11 123.6(2)
C13 C12 C11 116.8(3)
C14 C13 C12 119.7(3)
C14 C13 H13 120.2
C12 C13 H13 120.2
C15 C14 C13 120.4(3)
C15 C14 H14 119.8
C13 C14 H14 119.8
C14 C15 C16 120.3(3)
C14 C15 H15 119.9
C16 C15 H15 119.9
C17 C16 C15 119.9(3)
C17 C16 H16 120.1
C15 C16 H16 120.1
C16 C17 C12 120.2(3)
C16 C17 H17 119.9
C12 C17 H17 119.9

loop_
_geom_bond_atom_site_label_1
_geom_bond_atom_site_label_2
_geom_bond_distance
Br1 C8 1.913(3)
S1 C1 1.670(3)
S2 C4 1.723(3)
S2 C2 1.743(3)
O1 C11 1.228(4)
N1 C1 1.345(4)
N1 C2 1.403(4)
N1 H1 0.8800
N2 C11 1.387(3)
N2 C1 1.401(3)
N2 H2 0.8800
N3 C2 1.302(4)
N3 C3 1.394(3)
C3 C4 1.370(4)
C3 C5 1.476(4)
C4 H4 0.9500
C5 C10 1.401(4)
C5 C6 1.407(3)
C6 C7 1.385(4)
C6 H6 0.9500
C7 C8 1.393(4)
C7 H7 0.9500
C8 C9 1.395(4)
C9 C10 1.388(4)
C9 H9 0.9500
C10 H10 0.9500
C11 C12 1.501(4)
C12 C17 1.401(5)
C12 C13 1.408(4)
C13 C14 1.394(4)
C13 H13 0.9500
C14 C15 1.383(4)
C14 H14 0.9500
C15 C16 1.398(4)
C15 H15 0.9500
C16 C17 1.392(4)
C16 H16 0.9500
C17 H17 0.9500

loop_
_geom_hbond_atom_site_label_D
_geom_hbond_atom_site_label_H
_geom_hbond_atom_site_label_A
_geom_hbond_site_symmetry_A
_geom_hbond_distance_DH
_geom_hbond_distance_HA
_geom_hbond_distance_DA
_geom_hbond_angle_DHA
N1 H1 O1 . 0.88 1.93 2.644(3) 138
N2 H2 Br1 6_565 0.88 2.97 3.692(3) 141
C13 H13 O1 5_656 0.95 2.53 3.340(4) 144

loop_
_geom_torsion_atom_site_label_1
_geom_torsion_atom_site_label_2
_geom_torsion_atom_site_label_3
_geom_torsion_atom_site_label_4
_geom_torsion
C2 N1 C1 N2 176.6(2)
C2 N1 C1 S1 -3.2(4)
C11 N2 C1 N1 -7.5(4)
C11 N2 C1 S1 172.2(2)
C3 N3 C2 N1 177.7(2)
C3 N3 C2 S2 -0.5(3)
C1 N1 C2 N3 -175.8(2)
C1 N1 C2 S2 2.2(4)
C4 S2 C2 N3 0.2(2)
C4 S2 C2 N1 -177.9(2)
C2 N3 C3 C4 0.6(3)
C2 N3 C3 C5 -176.9(2)
N3 C3 C4 S2 -0.5(3)
C5 C3 C4 S2 176.8(2)
C2 S2 C4 C3 0.17(19)
C4 C3 C5 C10 165.8(2)
N3 C3 C5 C10 -17.0(4)
C4 C3 C5 C6 -15.5(4)
N3 C3 C5 C6 161.7(2)
C10 C5 C6 C7 0.7(4)
C3 C5 C6 C7 -178.1(2)
C5 C6 C7 C8 -0.4(4)
C6 C7 C8 C9 -0.1(4)
C6 C7 C8 Br1 178.3(2)
C7 C8 C9 C10 0.3(4)
Br1 C8 C9 C10 -178.0(2)
C8 C9 C10 C5 0.0(4)
C6 C5 C10 C9 -0.5(4)
C3 C5 C10 C9 178.3(2)
C1 N2 C11 O1 7.4(4)
C1 N2 C11 C12 -172.4(2)
O1 C11 C12 C17 -161.6(2)
N2 C11 C12 C17 18.2(3)
O1 C11 C12 C13 16.4(4)
N2 C11 C12 C13 -163.8(2)
C17 C12 C13 C14 -1.6(4)
C11 C12 C13 C14 -179.6(2)
C12 C13 C14 C15 0.7(4)
C13 C14 C15 C16 0.3(4)
C14 C15 C16 C17 -0.4(4)
C15 C16 C17 C12 -0.5(4)
C13 C12 C17 C16 1.5(4)
C11 C12 C17 C16 179.4(2)

_cod_database_fobs_code 2241829
